data_7053117
loop_
_publ_author_name
'Nath, Jayanta K.'
'Baruah, Jubaraj B.'

_publ_section_title
;
 Water assisted anion chains and anion dependent fluorescence emission in
 salts of N,N&#x2032;-bis(3-imidazol-1-ylpropyl)naphthalenediimide
;
_journal_issue 5
_journal_name_full 'New Journal of Chemistry'
_journal_page_first 1509
_journal_paper_doi 10.1039/c3nj00034f
_journal_volume 37
_journal_year 2013
_chemical_formula_sum 'C26 H24 N8 O10'
_chemical_formula_weight 608.53
_chemical_name_systematic
;
?
;
_space_group_IT_number 14
_symmetry_cell_setting monoclinic
_symmetry_space_group_name_Hall '-P 2yn'
_symmetry_space_group_name_H-M 'P 1 21/n 1'
_atom_sites_solution_hydrogens geom
_atom_sites_solution_primary direct
_atom_sites_solution_secondary difmap
_audit_creation_method SHELXL-97
_cell_angle_alpha 90.00
_cell_angle_beta 94.476(8)
_cell_angle_gamma 90.00
_cell_formula_units_Z 2
_cell_length_a 6.9112(9)
_cell_length_b 9.5788(11)
_cell_length_c 20.126(2)
_cell_measurement_temperature 298(2)
_cell_volume 1328.3(3)
_computing_cell_refinement 'Bruker SMART'
_computing_data_collection 'Bruker SMART'
_computing_data_reduction 'Bruker SAINT'
_computing_molecular_graphics 'Bruker SHELXTL'
_computing_publication_material 'Bruker SHELXTL'
_computing_structure_refinement 'SHELXL-97 (Sheldrick, 1997)'
_computing_structure_solution 'SHELXS-97 (Sheldrick, 1990)'
_diffrn_ambient_temperature 298(2)
_diffrn_measured_fraction_theta_full 0.990
_diffrn_measured_fraction_theta_max 0.990
_diffrn_measurement_device_type 'CCD area detector'
_diffrn_measurement_method 'phi and omega scans'
_diffrn_radiation_monochromator graphite
_diffrn_radiation_source 'fine-focus sealed tube'
_diffrn_radiation_type MoK\a
_diffrn_radiation_wavelength 0.71073
_diffrn_reflns_av_R_equivalents 0.0638
_diffrn_reflns_av_sigmaI/netI 0.0662
_diffrn_reflns_limit_h_max 8
_diffrn_reflns_limit_h_min -7
_diffrn_reflns_limit_k_max 10
_diffrn_reflns_limit_k_min -10
_diffrn_reflns_limit_l_max 22
_diffrn_reflns_limit_l_min -23
_diffrn_reflns_number 10854
_diffrn_reflns_theta_full 25.24
_diffrn_reflns_theta_max 25.24
_diffrn_reflns_theta_min 2.03
_exptl_absorpt_coefficient_mu 0.120
_exptl_absorpt_correction_type none
_exptl_crystal_colour brown
_exptl_crystal_density_diffrn 1.521
_exptl_crystal_density_method 'not measured'
_exptl_crystal_description needle
_exptl_crystal_F_000 632
_exptl_crystal_size_max 0.34
_exptl_crystal_size_mid 0.27
_exptl_crystal_size_min 0.21
_refine_diff_density_max 0.584
_refine_diff_density_min -0.403
_refine_diff_density_rms 0.061
_refine_ls_extinction_coef 0.0038(11)
_refine_ls_extinction_expression Fc^*^=kFc[1+0.001xFc^2^\l^3^/sin(2\q)]^-1/4^
_refine_ls_extinction_method SHELXL
_refine_ls_goodness_of_fit_ref 1.166
_refine_ls_hydrogen_treatment constr
_refine_ls_matrix_type full
_refine_ls_number_parameters 200
_refine_ls_number_reflns 2384
_refine_ls_number_restraints 0
_refine_ls_restrained_S_all 1.166
_refine_ls_R_factor_all 0.0754
_refine_ls_R_factor_gt 0.0528
_refine_ls_shift/su_max 0.000
_refine_ls_shift/su_mean 0.001
_refine_ls_structure_factor_coef Fsqd
_refine_ls_weighting_details 'calc w=1/[\s^2^(Fo^2^)+(0.0000P)^2^+30.0000P] where P=(Fo^2^+2Fc^2^)/3'
_refine_ls_weighting_scheme calc
_refine_ls_wR_factor_gt 0.1699
_refine_ls_wR_factor_ref 0.2139
_reflns_number_gt 1127
_reflns_number_total 2384
_reflns_threshold_expression >2sigma(I)
_cod_data_source_file c3nj00034f.txt
_cod_data_source_block jay1
_cod_depositor_comments
;
The following automatic conversions were performed:

'_symmetry_cell_setting' value 'Monoclinic' changed to 'monoclinic'
according to /home/saulius/struct/CIF-dictionaries/cif_core.dic
dictionary named 'cif_core.dic' version 2.4.2 from 2011-04-26.

Automatic conversion script
Id: cif_fix_values 1891 2012-01-12 08:04:46Z andrius 
;
_cod_original_sg_symbol_H-M 'P2(1)/n '
_cod_database_code 7053117

loop_
_symmetry_equiv_pos_as_xyz
'x, y, z'
'-x+1/2, y+1/2, -z+1/2'
'-x, -y, -z'
'x-1/2, -y-1/2, z-1/2'

loop_
_atom_site_label
_atom_site_type_symbol
_atom_site_fract_x
_atom_site_fract_y
_atom_site_fract_z
_atom_site_U_iso_or_equiv
_atom_site_adp_type
_atom_site_occupancy
_atom_site_symmetry_multiplicity
_atom_site_calc_flag
_atom_site_refinement_flags
C1 C 0.562(3) 0.6645(16) 0.3792(8) 0.064(5) Uani 1 1 d .
H1 H 0.5839 0.5688 0.3791 0.077 Uiso 1 1 calc R
C2 C 0.496(3) 0.8732(19) 0.4123(7) 0.078(6) Uani 1 1 d .
H2 H 0.4604 0.9466 0.4391 0.094 Uiso 1 1 calc R
C3 C 0.549(3) 0.8822(17) 0.3486(9) 0.086(6) Uani 1 1 d .
H3 H 0.5590 0.9637 0.3239 0.103 Uiso 1 1 calc R
C4 C 0.661(3) 0.7068(19) 0.2641(8) 0.074(5) Uani 1 1 d .
H4A H 0.7785 0.6521 0.2733 0.089 Uiso 1 1 calc R
H4B H 0.6953 0.7893 0.2396 0.089 Uiso 1 1 calc R
C5 C 0.516(3) 0.6217(17) 0.2214(8) 0.072(5) Uani 1 1 d .
H5A H 0.4736 0.5444 0.2478 0.086 Uiso 1 1 calc R
H5B H 0.5805 0.5826 0.1846 0.086 Uiso 1 1 calc R
C6 C 0.333(3) 0.7015(17) 0.1922(7) 0.067(5) Uani 1 1 d .
H6A H 0.2339 0.6356 0.1755 0.081 Uiso 1 1 calc R
H6B H 0.2798 0.7573 0.2267 0.081 Uiso 1 1 calc R
C7 C 0.409(2) 0.7233(17) 0.0763(7) 0.054(4) Uani 1 1 d .
C8 C 0.462(2) 0.8127(15) 0.0194(7) 0.055(4) Uani 1 1 d .
C9 C 0.475(2) 0.9565(14) 0.0270(6) 0.042(3) Uani 1 1 d .
C10 C 0.445(2) 1.0226(15) 0.0892(7) 0.056(4) Uani 1 1 d .
C11 C 0.401(2) 0.9318(18) 0.1469(7) 0.058(4) Uani 1 1 d .
C12 C 0.495(2) 0.7518(14) -0.0427(6) 0.053(4) Uani 1 1 d .
H12 H 0.4844 0.6556 -0.0480 0.064 Uiso 1 1 calc R
C13 C 0.458(2) 1.1678(14) 0.0952(7) 0.053(4) Uani 1 1 d .
H13 H 0.4337 1.2101 0.1353 0.064 Uiso 1 1 calc R
N1 N 0.504(2) 0.7341(13) 0.4291(6) 0.064(4) Uani 1 1 d .
H1A H 0.4751 0.6991 0.4664 0.076 Uiso 1 1 calc R
N2 N 0.586(2) 0.7499(13) 0.3277(5) 0.060(4) Uani 1 1 d .
N3 N 0.3882(18) 0.7948(11) 0.1363(5) 0.046(3) Uani 1 1 d .
N4 N 0.409(2) 0.7020(14) 0.5937(7) 0.065(4) Uani 1 1 d .
O1 O 0.3821(18) 0.6023(12) 0.0704(5) 0.072(3) Uani 1 1 d .
O2 O 0.3843(18) 0.9864(11) 0.2017(5) 0.071(3) Uani 1 1 d .
O3 O 0.390(2) 0.8232(13) 0.5754(7) 0.104(5) Uani 1 1 d .
O4 O 0.4678(18) 0.6147(12) 0.5498(5) 0.077(4) Uani 1 1 d .
O5 O 0.376(2) 0.6585(14) 0.6470(5) 0.096(5) Uani 1 1 d .

loop_
_atom_site_aniso_label
_atom_site_aniso_U_11
_atom_site_aniso_U_22
_atom_site_aniso_U_33
_atom_site_aniso_U_23
_atom_site_aniso_U_13
_atom_site_aniso_U_12
C1 0.087(14) 0.045(9) 0.060(10) 0.011(8) 0.004(9) 0.000(9)
C2 0.114(17) 0.079(12) 0.040(9) -0.016(9) 0.004(9) -0.011(11)
C3 0.14(2) 0.046(10) 0.074(12) 0.016(9) 0.008(12) 0.000(11)
C4 0.082(14) 0.087(13) 0.057(10) 0.003(9) 0.024(9) -0.006(11)
C5 0.098(16) 0.064(10) 0.054(9) 0.011(8) 0.004(10) 0.027(10)
C6 0.091(14) 0.062(10) 0.050(9) 0.003(8) 0.011(9) -0.005(9)
C7 0.058(11) 0.063(10) 0.040(8) 0.021(8) 0.005(7) -0.016(8)
C8 0.060(12) 0.055(9) 0.049(9) 0.010(7) 0.007(7) 0.011(8)
C9 0.038(9) 0.057(9) 0.029(6) -0.012(6) -0.007(6) 0.001(7)
C10 0.070(12) 0.056(9) 0.041(8) 0.010(7) 0.004(7) 0.000(8)
C11 0.057(12) 0.081(12) 0.037(8) 0.007(8) 0.012(7) 0.003(9)
C12 0.071(12) 0.038(8) 0.049(8) -0.012(7) -0.004(8) -0.002(7)
C13 0.076(13) 0.043(8) 0.039(8) -0.010(6) -0.004(7) 0.005(8)
N1 0.079(11) 0.062(8) 0.051(8) 0.024(7) 0.011(7) 0.004(8)
N2 0.082(11) 0.058(8) 0.041(7) 0.006(6) 0.010(6) -0.005(7)
N3 0.062(9) 0.039(7) 0.038(6) 0.008(5) 0.003(6) 0.005(6)
N4 0.071(11) 0.056(9) 0.070(9) -0.012(8) 0.021(8) 0.004(7)
O1 0.096(10) 0.070(8) 0.049(6) 0.006(6) 0.006(6) -0.011(7)
O2 0.106(10) 0.068(7) 0.041(6) 0.008(5) 0.020(6) 0.012(7)
O3 0.157(15) 0.058(8) 0.094(10) -0.012(7) -0.010(9) 0.015(9)
O4 0.111(11) 0.072(7) 0.050(6) 0.019(6) 0.023(6) 0.019(7)
O5 0.135(13) 0.118(11) 0.041(6) -0.019(7) 0.032(7) 0.007(9)

loop_
_atom_type_symbol
_atom_type_description
_atom_type_scat_dispersion_real
_atom_type_scat_dispersion_imag
_atom_type_scat_source
C C 0.0033 0.0016 'International Tables Vol C Tables 4.2.6.8 and 6.1.1.4'
H H 0.0000 0.0000 'International Tables Vol C Tables 4.2.6.8 and 6.1.1.4'
N N 0.0061 0.0033 'International Tables Vol C Tables 4.2.6.8 and 6.1.1.4'
O O 0.0106 0.0060 'International Tables Vol C Tables 4.2.6.8 and 6.1.1.4'

loop_
_geom_angle_atom_site_label_1
_geom_angle_atom_site_label_2
_geom_angle_atom_site_label_3
_geom_angle
_geom_angle_site_symmetry_1
_geom_angle_site_symmetry_3
N1 C1 N2 110.5(13) . .
C3 C2 N1 106.4(15) . .
C2 C3 N2 107.5(14) . .
N2 C4 C5 112.3(14) . .
C4 C5 C6 115.9(14) . .
N3 C6 C5 109.0(13) . .
O1 C7 N3 122.7(12) . .
O1 C7 C8 122.1(14) . .
N3 C7 C8 115.1(13) . .
C9 C8 C12 119.6(13) . .
C9 C8 C7 120.0(13) . .
C12 C8 C7 120.3(14) . .
C8 C9 C10 121.6(13) . .
C8 C9 C9 120.7(14) . 3_675
C10 C9 C9 117.7(15) . 3_675
C13 C10 C9 120.2(13) . .
C13 C10 C11 121.7(13) . .
C9 C10 C11 118.1(13) . .
O2 C11 N3 123.4(13) . .
O2 C11 C10 119.0(15) . .
N3 C11 C10 117.6(13) . .
C13 C12 C8 121.0(13) 3_675 .
C12 C13 C10 120.7(13) 3_675 .
C1 N1 C2 108.5(13) . .
C1 N2 C3 106.9(13) . .
C1 N2 C4 125.0(14) . .
C3 N2 C4 127.8(13) . .
C11 N3 C7 127.4(12) . .
C11 N3 C6 118.8(11) . .
C7 N3 C6 113.6(11) . .
O5 N4 O3 125.4(15) . .
O5 N4 O4 118.7(14) . .
O3 N4 O4 115.9(14) . .

loop_
_geom_bond_atom_site_label_1
_geom_bond_atom_site_label_2
_geom_bond_distance
_geom_bond_site_symmetry_2
C1 N1 1.294(18) .
C1 N2 1.341(17) .
C2 C3 1.37(2) .
C2 N1 1.37(2) .
C3 N2 1.37(2) .
C4 N2 1.479(18) .
C4 C5 1.51(2) .
C5 C6 1.55(2) .
C6 N3 1.510(17) .
C7 O1 1.178(17) .
C7 N3 1.405(18) .
C7 C8 1.499(18) .
C8 C9 1.387(19) .
C8 C12 1.414(18) .
C9 C10 1.431(18) .
C9 C9 1.43(3) 3_675
C10 C13 1.398(19) .
C10 C11 1.501(19) .
C11 O2 1.236(16) .
C11 N3 1.331(19) .
C12 C13 1.366(19) 3_675
C13 C12 1.366(19) 3_675
N4 O5 1.189(16) .
N4 O3 1.222(16) .
N4 O4 1.304(15) .
